data_4342153
loop_
_publ_author_name
'Abubekerov, Mark'
'Diaconescu, Paula L.'

_publ_section_title
;
 Synthesis and Characterization of Ferrocene-Chelating Heteroscorpionate
 Complexes of Nickel(II) and Zinc(II).
;
_journal_issue 4
_journal_name_full 'Inorganic chemistry'
_journal_page_first 1778
_journal_page_last 1784
_journal_paper_doi 10.1021/ic502691b
_journal_volume 54
_journal_year 2015
_chemical_formula_sum 'C39 H41 B Cl Fe N4 Ni P'
_chemical_formula_weight 757.55
_chemical_name_systematic
; 
 ? 
;
_space_group_IT_number 14
_symmetry_cell_setting monoclinic
_symmetry_space_group_name_Hall '-P 2ybc'
_symmetry_space_group_name_H-M 'P 1 21/c 1'
_atom_sites_solution_hydrogens geom
_atom_sites_solution_primary direct
_atom_sites_solution_secondary difmap
_audit_creation_method SHELXL-97
_cell_angle_alpha 90.00
_cell_angle_beta 100.6910(11)
_cell_angle_gamma 90.00
_cell_formula_units_Z 4
_cell_length_a 11.0448(10)
_cell_length_b 20.4296(19)
_cell_length_c 15.7690(15)
_cell_measurement_temperature 100(2)
_cell_volume 3496.4(6)
_computing_structure_refinement 'SHELXL-97 (Sheldrick, 1997)'
_computing_structure_solution 'SHELXS-97 (Sheldrick, 1990)'
_diffrn_ambient_temperature 100(2)
_diffrn_measured_fraction_theta_full 0.997
_diffrn_measured_fraction_theta_max 0.997
_diffrn_radiation_monochromator graphite
_diffrn_radiation_source 'fine-focus sealed tube'
_diffrn_radiation_type MoK\a
_diffrn_radiation_wavelength 0.71073
_diffrn_reflns_av_R_equivalents 0.0285
_diffrn_reflns_av_sigmaI/netI 0.0190
_diffrn_reflns_limit_h_max 13
_diffrn_reflns_limit_h_min -13
_diffrn_reflns_limit_k_max 24
_diffrn_reflns_limit_k_min -24
_diffrn_reflns_limit_l_max 18
_diffrn_reflns_limit_l_min -18
_diffrn_reflns_number 34431
_diffrn_reflns_theta_full 25.00
_diffrn_reflns_theta_max 25.00
_diffrn_reflns_theta_min 3.64
_exptl_absorpt_coefficient_mu 1.111
_exptl_absorpt_correction_T_max 0.8164
_exptl_absorpt_correction_T_min 0.7167
_exptl_absorpt_correction_type multi-scan
_exptl_absorpt_process_details 'Bruker AXS area detector scaling and absorption correction'
_exptl_crystal_density_diffrn 1.439
_exptl_crystal_density_method 'not measured'
_exptl_crystal_description block
_exptl_crystal_F_000 1576
_exptl_crystal_size_max 0.19
_exptl_crystal_size_mid 0.18
_exptl_crystal_size_min 0.08
_refine_diff_density_max 0.384
_refine_diff_density_min -0.268
_refine_diff_density_rms 0.053
_refine_ls_extinction_method none
_refine_ls_goodness_of_fit_ref 1.062
_refine_ls_hydrogen_treatment mixed
_refine_ls_matrix_type full
_refine_ls_number_parameters 442
_refine_ls_number_reflns 6145
_refine_ls_number_restraints 0
_refine_ls_restrained_S_all 1.062
_refine_ls_R_factor_all 0.0302
_refine_ls_R_factor_gt 0.0257
_refine_ls_shift/su_max 0.002
_refine_ls_shift/su_mean 0.000
_refine_ls_structure_factor_coef Fsqd
_refine_ls_weighting_details 'calc w=1/[\s^2^(Fo^2^)+(0.0343P)^2^+2.1184P] where P=(Fo^2^+2Fc^2^)/3'
_refine_ls_weighting_scheme calc
_refine_ls_wR_factor_gt 0.0655
_refine_ls_wR_factor_ref 0.0674
_reflns_number_gt 5495
_reflns_number_total 6145
_reflns_threshold_expression >2sigma(I)
_cod_data_source_file ic502691b_si_002.cif
_cod_data_source_block pld1369sm_a
_cod_depositor_comments 'Adding full bibliography for 4342151--4342156.cif.'
_cod_original_sg_symbol_H-M P2(1)/c
_cod_database_code 4342153

loop_
_symmetry_equiv_pos_as_xyz
'x, y, z'
'-x, y+1/2, -z+1/2'
'-x, -y, -z'
'x, -y-1/2, z-1/2'

loop_
_atom_site_label
_atom_site_type_symbol
_atom_site_fract_x
_atom_site_fract_y
_atom_site_fract_z
_atom_site_U_iso_or_equiv
_atom_site_adp_type
_atom_site_occupancy
_atom_site_symmetry_multiplicity
_atom_site_calc_flag
_atom_site_refinement_flags
Ni1 Ni 0.26469(2) 0.163274(11) 0.721804(14) 0.01187(7) Uani 1 1 d .
H1 H -0.0093(18) 0.2881(9) 0.8163(12) 0.017(5) Uiso 1 1 d .
Fe1 Fe 0.21322(2) 0.160445(12) 0.993171(16) 0.01251(8) Uani 1 1 d .
Cl1 Cl 0.34940(4) 0.13706(2) 0.60967(3) 0.01998(11) Uani 1 1 d .
P1 P 0.35074(4) 0.09207(2) 0.83165(3) 0.01144(10) Uani 1 1 d .
B1 B 0.06298(19) 0.24757(10) 0.82115(13) 0.0140(4) Uani 1 1 d .
N1 N 0.27959(13) 0.24844(7) 0.78025(9) 0.0127(3) Uani 1 1 d .
N2 N 0.08507(14) 0.15817(7) 0.70623(9) 0.0135(3) Uani 1 1 d .
N3 N 0.18530(13) 0.28128(7) 0.80811(9) 0.0130(3) Uani 1 1 d .
N4 N 0.01327(13) 0.19899(7) 0.74594(9) 0.0131(3) Uani 1 1 d .
C1 C 0.37809(17) 0.28825(9) 0.79195(11) 0.0147(4) Uani 1 1 d .
C2 C 0.34843(18) 0.34690(9) 0.82745(12) 0.0178(4) Uani 1 1 d .
H2 H 0.4009 0.3836 0.8421 0.021 Uiso 1 1 calc R
C3 C 0.22712(18) 0.34111(9) 0.83717(12) 0.0168(4) Uani 1 1 d .
C4 C 0.49977(17) 0.26620(10) 0.77380(12) 0.0198(4) Uani 1 1 d .
H4A H 0.4871 0.2300 0.7324 0.030 Uiso 1 1 calc R
H4B H 0.5521 0.2515 0.8275 0.030 Uiso 1 1 calc R
H4C H 0.5399 0.3027 0.7496 0.030 Uiso 1 1 calc R
C5 C 0.15168(19) 0.38940(9) 0.87648(13) 0.0226(4) Uani 1 1 d .
H5A H 0.1777 0.4339 0.8653 0.034 Uiso 1 1 calc R
H5B H 0.1636 0.3820 0.9389 0.034 Uiso 1 1 calc R
H5C H 0.0644 0.3838 0.8509 0.034 Uiso 1 1 calc R
C6 C 0.00818(17) 0.11752(9) 0.65439(11) 0.0152(4) Uani 1 1 d .
C7 C -0.11194(17) 0.13091(9) 0.66218(12) 0.0173(4) Uani 1 1 d .
H7 H -0.1841 0.1092 0.6335 0.021 Uiso 1 1 calc R
C8 C -0.10622(16) 0.18207(9) 0.71993(12) 0.0159(4) Uani 1 1 d .
C9 C 0.05186(18) 0.06691(10) 0.59868(13) 0.0217(4) Uani 1 1 d .
H9A H 0.0395 0.0828 0.5390 0.033 Uiso 1 1 calc R
H9B H 0.0050 0.0264 0.6009 0.033 Uiso 1 1 calc R
H9C H 0.1396 0.0584 0.6195 0.033 Uiso 1 1 calc R
C10 C -0.21005(17) 0.21389(10) 0.75305(13) 0.0222(4) Uani 1 1 d .
H10A H -0.2096 0.2610 0.7416 0.033 Uiso 1 1 calc R
H10B H -0.2002 0.2064 0.8153 0.033 Uiso 1 1 calc R
H10C H -0.2884 0.1951 0.7239 0.033 Uiso 1 1 calc R
C11 C 0.35099(16) 0.12159(9) 0.93873(11) 0.0128(4) Uani 1 1 d .
C12 C 0.38148(16) 0.18711(9) 0.96886(11) 0.0139(4) Uani 1 1 d .
H12 H 0.3987 0.2250 0.9328 0.017 Uiso 1 1 calc R
C13 C 0.38304(16) 0.18817(9) 1.05919(12) 0.0169(4) Uani 1 1 d .
H13 H 0.4004 0.2273 1.0976 0.020 Uiso 1 1 calc R
C14 C 0.35289(17) 0.12451(9) 1.08551(12) 0.0175(4) Uani 1 1 d .
H14 H 0.3457 0.1113 1.1454 0.021 Uiso 1 1 calc R
C15 C 0.33361(17) 0.08310(9) 1.01181(12) 0.0167(4) Uani 1 1 d .
H15 H 0.3107 0.0357 1.0108 0.020 Uiso 1 1 calc R
C16 C 0.07228(16) 0.21093(9) 0.91253(11) 0.0142(4) Uani 1 1 d .
C17 C 0.09922(17) 0.23894(9) 0.99772(12) 0.0178(4) Uani 1 1 d .
H17 H 0.1272 0.2849 1.0113 0.021 Uiso 1 1 calc R
C18 C 0.08185(17) 0.19105(10) 1.05974(12) 0.0215(4) Uani 1 1 d .
H18 H 0.0935 0.1978 1.1236 0.026 Uiso 1 1 calc R
C19 C 0.04422(17) 0.13191(10) 1.01486(12) 0.0214(4) Uani 1 1 d .
H19 H 0.0244 0.0896 1.0412 0.026 Uiso 1 1 calc R
C20 C 0.03793(16) 0.14451(9) 0.92520(12) 0.0162(4) Uani 1 1 d .
H20 H 0.0155 0.1114 0.8782 0.019 Uiso 1 1 calc R
C21 C 0.51268(16) 0.07395(8) 0.83113(12) 0.0139(4) Uani 1 1 d .
C22 C 0.54445(18) 0.04432(9) 0.75845(13) 0.0205(4) Uani 1 1 d .
H22 H 0.4824 0.0345 0.7098 0.025 Uiso 1 1 calc R
C23 C 0.66695(19) 0.02924(10) 0.75729(14) 0.0246(5) Uani 1 1 d .
H23 H 0.6883 0.0085 0.7082 0.030 Uiso 1 1 calc R
C24 C 0.75784(18) 0.04439(9) 0.82750(14) 0.0244(5) Uani 1 1 d .
H24 H 0.8414 0.0342 0.8264 0.029 Uiso 1 1 calc R
C25 C 0.72712(18) 0.07427(9) 0.89898(13) 0.0216(4) Uani 1 1 d .
H25 H 0.7898 0.0850 0.9468 0.026 Uiso 1 1 calc R
C26 C 0.60484(17) 0.08873(9) 0.90131(12) 0.0169(4) Uani 1 1 d .
H26 H 0.5841 0.1088 0.9511 0.020 Uiso 1 1 calc R
C27 C 0.27973(16) 0.01124(9) 0.83024(11) 0.0134(4) Uani 1 1 d .
C28 C 0.34988(17) -0.04504(9) 0.85257(12) 0.0178(4) Uani 1 1 d .
H28 H 0.4371 -0.0421 0.8666 0.021 Uiso 1 1 calc R
C29 C 0.29218(19) -0.10545(9) 0.85427(12) 0.0205(4) Uani 1 1 d .
H29 H 0.3404 -0.1437 0.8690 0.025 Uiso 1 1 calc R
C30 C 0.16514(18) -0.11025(9) 0.83469(12) 0.0204(4) Uani 1 1 d .
H30 H 0.1261 -0.1515 0.8365 0.024 Uiso 1 1 calc R
C31 C 0.09519(18) -0.05432(9) 0.81241(12) 0.0191(4) Uani 1 1 d .
H31 H 0.0079 -0.0574 0.7990 0.023 Uiso 1 1 calc R
C32 C 0.15172(17) 0.00603(9) 0.80952(11) 0.0158(4) Uani 1 1 d .
H32 H 0.1031 0.0440 0.7934 0.019 Uiso 1 1 calc R
C1S C 0.71148(18) 0.18343(10) 0.47685(12) 0.0191(4) Uani 1 1 d .
C2S C 0.7806(2) 0.14997(10) 0.42576(13) 0.0273(5) Uani 1 1 d .
H2S H 0.8438 0.1722 0.4039 0.033 Uiso 1 1 calc R
C3S C 0.7582(2) 0.08456(11) 0.40631(15) 0.0369(6) Uani 1 1 d .
H3S H 0.8050 0.0625 0.3703 0.044 Uiso 1 1 calc R
C4S C 0.6682(2) 0.05113(11) 0.43893(15) 0.0366(6) Uani 1 1 d .
H4S H 0.6547 0.0059 0.4270 0.044 Uiso 1 1 calc R
C5S C 0.5981(2) 0.08413(11) 0.48904(14) 0.0294(5) Uani 1 1 d .
H5S H 0.5354 0.0616 0.5112 0.035 Uiso 1 1 calc R
C6S C 0.61876(18) 0.14981(10) 0.50708(13) 0.0220(4) Uani 1 1 d .
H6S H 0.5689 0.1723 0.5406 0.026 Uiso 1 1 calc R
C7S C 0.7389(2) 0.25354(10) 0.50146(14) 0.0295(5) Uani 1 1 d .
H7SA H 0.7884 0.2730 0.4624 0.044 Uiso 1 1 calc R
H7SB H 0.7847 0.2557 0.5609 0.044 Uiso 1 1 calc R
H7SC H 0.6614 0.2778 0.4971 0.044 Uiso 1 1 calc R

loop_
_atom_site_aniso_label
_atom_site_aniso_U_11
_atom_site_aniso_U_22
_atom_site_aniso_U_33
_atom_site_aniso_U_23
_atom_site_aniso_U_13
_atom_site_aniso_U_12
Ni1 0.00999(13) 0.01293(13) 0.01317(12) 0.00046(9) 0.00342(9) 0.00153(9)
Fe1 0.01116(14) 0.01521(14) 0.01131(13) 0.00013(10) 0.00248(10) 0.00078(10)
Cl1 0.0237(3) 0.0191(2) 0.0202(2) -0.00083(18) 0.01222(19) 0.00183(19)
P1 0.0098(2) 0.0115(2) 0.0131(2) -0.00017(17) 0.00210(18) 0.00085(17)
B1 0.0103(10) 0.0164(10) 0.0157(10) -0.0007(8) 0.0034(8) 0.0031(8)
N1 0.0106(8) 0.0145(7) 0.0132(7) 0.0012(6) 0.0029(6) 0.0022(6)
N2 0.0120(8) 0.0153(8) 0.0133(7) 0.0008(6) 0.0027(6) 0.0023(6)
N3 0.0132(8) 0.0131(7) 0.0129(7) 0.0002(6) 0.0032(6) 0.0028(6)
N4 0.0109(8) 0.0156(8) 0.0131(7) 0.0020(6) 0.0028(6) 0.0027(6)
C1 0.0141(9) 0.0171(9) 0.0124(8) 0.0047(7) 0.0012(7) -0.0019(7)
C2 0.0197(10) 0.0168(9) 0.0161(9) 0.0016(7) 0.0017(8) -0.0036(8)
C3 0.0210(10) 0.0143(9) 0.0144(9) 0.0014(7) 0.0016(8) 0.0007(7)
C4 0.0142(10) 0.0249(10) 0.0201(10) 0.0019(8) 0.0029(8) -0.0029(8)
C5 0.0277(11) 0.0161(10) 0.0248(10) -0.0014(8) 0.0068(9) 0.0031(8)
C6 0.0159(10) 0.0175(9) 0.0114(8) 0.0035(7) 0.0006(7) -0.0014(7)
C7 0.0137(10) 0.0213(10) 0.0155(9) 0.0041(8) -0.0011(7) -0.0026(8)
C8 0.0104(9) 0.0208(10) 0.0160(9) 0.0043(7) 0.0010(7) 0.0004(7)
C9 0.0211(11) 0.0224(10) 0.0215(10) -0.0056(8) 0.0033(8) -0.0026(8)
C10 0.0125(10) 0.0275(11) 0.0274(11) 0.0008(9) 0.0057(8) 0.0012(8)
C11 0.0095(9) 0.0143(9) 0.0147(9) 0.0004(7) 0.0026(7) 0.0018(7)
C12 0.0084(9) 0.0155(9) 0.0173(9) 0.0006(7) 0.0011(7) 0.0004(7)
C13 0.0113(9) 0.0221(10) 0.0159(9) -0.0034(8) -0.0011(7) 0.0018(8)
C14 0.0151(10) 0.0229(10) 0.0135(9) 0.0024(8) 0.0003(7) 0.0056(8)
C15 0.0157(10) 0.0165(9) 0.0176(9) 0.0038(7) 0.0025(7) 0.0033(7)
C16 0.0067(9) 0.0192(9) 0.0170(9) -0.0021(7) 0.0033(7) 0.0031(7)
C17 0.0120(9) 0.0232(10) 0.0188(9) -0.0034(8) 0.0043(7) 0.0056(8)
C18 0.0140(10) 0.0374(12) 0.0145(9) -0.0005(8) 0.0065(8) 0.0053(9)
C19 0.0128(10) 0.0325(11) 0.0200(10) 0.0068(8) 0.0062(8) -0.0013(8)
C20 0.0098(9) 0.0229(10) 0.0163(9) 0.0003(8) 0.0034(7) -0.0013(7)
C21 0.0114(9) 0.0106(8) 0.0202(9) 0.0024(7) 0.0037(7) 0.0008(7)
C22 0.0174(10) 0.0209(10) 0.0232(10) -0.0029(8) 0.0040(8) 0.0016(8)
C23 0.0223(11) 0.0204(10) 0.0345(12) -0.0034(9) 0.0141(9) 0.0025(8)
C24 0.0124(10) 0.0169(10) 0.0461(13) 0.0040(9) 0.0112(9) 0.0013(8)
C25 0.0145(10) 0.0181(10) 0.0305(11) 0.0042(8) 0.0000(8) -0.0016(8)
C26 0.0156(10) 0.0140(9) 0.0208(10) 0.0018(7) 0.0027(8) 0.0002(7)
C27 0.0148(9) 0.0141(9) 0.0115(8) -0.0012(7) 0.0033(7) -0.0007(7)
C28 0.0142(10) 0.0168(9) 0.0222(10) 0.0007(8) 0.0029(8) 0.0012(7)
C29 0.0243(11) 0.0146(9) 0.0236(10) 0.0014(8) 0.0071(8) 0.0026(8)
C30 0.0253(11) 0.0163(10) 0.0218(10) -0.0032(8) 0.0100(8) -0.0074(8)
C31 0.0142(10) 0.0228(10) 0.0209(10) -0.0014(8) 0.0047(8) -0.0031(8)
C32 0.0146(9) 0.0175(9) 0.0155(9) 0.0006(7) 0.0030(7) 0.0024(7)
C1S 0.0191(10) 0.0204(10) 0.0163(9) 0.0023(8) -0.0007(8) 0.0042(8)
C2S 0.0290(12) 0.0289(11) 0.0267(11) 0.0084(9) 0.0125(9) 0.0084(9)
C3S 0.0521(16) 0.0313(13) 0.0296(12) -0.0014(10) 0.0136(11) 0.0197(11)
C4S 0.0480(15) 0.0188(11) 0.0366(13) -0.0037(9) -0.0088(11) 0.0015(10)
C5S 0.0225(11) 0.0296(12) 0.0327(12) 0.0030(9) -0.0036(9) -0.0072(9)
C6S 0.0159(10) 0.0293(11) 0.0201(10) -0.0009(8) 0.0012(8) 0.0029(8)
C7S 0.0333(13) 0.0227(11) 0.0312(12) 0.0012(9) 0.0028(10) -0.0012(9)

loop_
_atom_type_symbol
_atom_type_description
_atom_type_scat_dispersion_real
_atom_type_scat_dispersion_imag
_atom_type_scat_source
C C 0.0033 0.0016 'International Tables Vol C Tables 4.2.6.8 and 6.1.1.4'
H H 0.0000 0.0000 'International Tables Vol C Tables 4.2.6.8 and 6.1.1.4'
B B 0.0013 0.0007 'International Tables Vol C Tables 4.2.6.8 and 6.1.1.4'
N N 0.0061 0.0033 'International Tables Vol C Tables 4.2.6.8 and 6.1.1.4'
P P 0.1023 0.0942 'International Tables Vol C Tables 4.2.6.8 and 6.1.1.4'
Cl Cl 0.1484 0.1585 'International Tables Vol C Tables 4.2.6.8 and 6.1.1.4'
Fe Fe 0.3463 0.8444 'International Tables Vol C Tables 4.2.6.8 and 6.1.1.4'
Ni Ni 0.3393 1.1124 'International Tables Vol C Tables 4.2.6.8 and 6.1.1.4'

loop_
_geom_angle_atom_site_label_1
_geom_angle_atom_site_label_2
_geom_angle_atom_site_label_3
_geom_angle
N2 Ni1 N1 95.79(6)
N2 Ni1 Cl1 117.12(5)
N1 Ni1 Cl1 125.36(5)
N2 Ni1 P1 108.96(4)
N1 Ni1 P1 102.58(4)
Cl1 Ni1 P1 105.584(19)
C12 Fe1 C18 140.75(8)
C12 Fe1 C11 41.30(7)
C18 Fe1 C11 172.84(8)
C12 Fe1 C19 178.44(8)
C18 Fe1 C19 40.77(8)
C11 Fe1 C19 137.27(8)
C12 Fe1 C17 112.63(8)
C18 Fe1 C17 40.68(8)
C11 Fe1 C17 146.12(7)
C19 Fe1 C17 68.35(8)
C12 Fe1 C13 40.69(7)
C18 Fe1 C13 108.98(8)
C11 Fe1 C13 68.76(7)
C19 Fe1 C13 140.54(8)
C17 Fe1 C13 106.05(8)
C12 Fe1 C14 68.75(7)
C18 Fe1 C14 104.92(8)
C11 Fe1 C14 68.79(7)
C19 Fe1 C14 111.66(8)
C17 Fe1 C14 129.92(7)
C13 Fe1 C14 40.63(8)
C12 Fe1 C15 69.13(7)
C18 Fe1 C15 131.79(8)
C11 Fe1 C15 41.12(7)
C19 Fe1 C15 110.13(8)
C17 Fe1 C15 169.92(7)
C13 Fe1 C15 68.41(8)
C14 Fe1 C15 40.55(7)
C12 Fe1 C20 138.27(7)
C18 Fe1 C20 68.06(8)
C11 Fe1 C20 114.97(7)
C19 Fe1 C20 40.69(7)
C17 Fe1 C20 67.48(8)
C13 Fe1 C20 173.06(8)
C14 Fe1 C20 145.53(8)
C15 Fe1 C20 118.37(8)
C12 Fe1 C16 110.82(7)
C18 Fe1 C16 68.99(7)
C11 Fe1 C16 117.72(7)
C19 Fe1 C16 69.05(7)
C17 Fe1 C16 40.69(7)
C13 Fe1 C16 132.92(7)
C14 Fe1 C16 170.32(7)
C15 Fe1 C16 149.00(7)
C20 Fe1 C16 40.41(7)
C11 P1 C27 103.96(8)
C11 P1 C21 103.99(8)
C27 P1 C21 103.60(8)
C11 P1 Ni1 114.84(6)
C27 P1 Ni1 116.18(6)
C21 P1 Ni1 112.85(6)
N3 B1 N4 111.70(14)
N3 B1 C16 114.16(15)
N4 B1 C16 109.78(15)
N3 B1 H1 106.4(10)
N4 B1 H1 105.4(10)
C16 B1 H1 108.9(10)
C1 N1 N3 107.59(14)
C1 N1 Ni1 126.64(12)
N3 N1 Ni1 125.41(11)
C6 N2 N4 107.27(14)
C6 N2 Ni1 128.20(12)
N4 N2 Ni1 124.49(11)
C3 N3 N1 108.45(14)
C3 N3 B1 126.95(15)
N1 N3 B1 123.38(14)
C8 N4 N2 108.60(14)
C8 N4 B1 125.25(15)
N2 N4 B1 125.24(14)
N1 C1 C2 109.42(16)
N1 C1 C4 121.69(16)
C2 C1 C4 128.73(17)
C3 C2 C1 106.09(16)
C3 C2 H2 127.0
C1 C2 H2 127.0
N3 C3 C2 108.44(16)
N3 C3 C5 123.56(17)
C2 C3 C5 127.94(17)
C1 C4 H4A 109.5
C1 C4 H4B 109.5
H4A C4 H4B 109.5
C1 C4 H4C 109.5
H4A C4 H4C 109.5
H4B C4 H4C 109.5
C3 C5 H5A 109.5
C3 C5 H5B 109.5
H5A C5 H5B 109.5
C3 C5 H5C 109.5
H5A C5 H5C 109.5
H5B C5 H5C 109.5
N2 C6 C7 109.32(16)
N2 C6 C9 123.13(17)
C7 C6 C9 127.55(17)
C8 C7 C6 106.34(16)
C8 C7 H7 126.8
C6 C7 H7 126.8
N4 C8 C7 108.45(16)
N4 C8 C10 123.50(17)
C7 C8 C10 128.02(17)
C6 C9 H9A 109.5
C6 C9 H9B 109.5
H9A C9 H9B 109.5
C6 C9 H9C 109.5
H9A C9 H9C 109.5
H9B C9 H9C 109.5
C8 C10 H10A 109.5
C8 C10 H10B 109.5
H10A C10 H10B 109.5
C8 C10 H10C 109.5
H10A C10 H10C 109.5
H10B C10 H10C 109.5
C15 C11 C12 107.58(15)
C15 C11 P1 126.45(14)
C12 C11 P1 125.68(13)
C15 C11 Fe1 69.80(10)
C12 C11 Fe1 69.30(10)
P1 C11 Fe1 130.99(10)
C13 C12 C11 107.66(16)
C13 C12 Fe1 69.99(10)
C11 C12 Fe1 69.40(10)
C13 C12 H12 126.2
C11 C12 H12 126.2
Fe1 C12 H12 126.2
C12 C13 C14 108.57(16)
C12 C13 Fe1 69.32(10)
C14 C13 Fe1 69.75(10)
C12 C13 H13 125.7
C14 C13 H13 125.7
Fe1 C13 H13 125.7
C15 C14 C13 108.25(16)
C15 C14 Fe1 69.74(10)
C13 C14 Fe1 69.62(10)
C15 C14 H14 125.9
C13 C14 H14 125.9
Fe1 C14 H14 125.9
C14 C15 C11 107.93(16)
C14 C15 Fe1 69.72(10)
C11 C15 Fe1 69.08(10)
C14 C15 H15 126.0
C11 C15 H15 126.0
Fe1 C15 H15 126.0
C20 C16 C17 105.10(16)
C20 C16 B1 126.19(16)
C17 C16 B1 128.19(16)
C20 C16 Fe1 68.56(10)
C17 C16 Fe1 68.09(10)
B1 C16 Fe1 133.67(12)
C18 C17 C16 109.73(17)
C18 C17 Fe1 69.36(11)
C16 C17 Fe1 71.22(10)
C18 C17 H17 125.1
C16 C17 H17 125.1
Fe1 C17 H17 125.1
C17 C18 C19 107.85(16)
C17 C18 Fe1 69.96(10)
C19 C18 Fe1 69.75(11)
C17 C18 H18 126.1
C19 C18 H18 126.1
Fe1 C18 H18 126.1
C18 C19 C20 107.22(17)
C18 C19 Fe1 69.48(11)
C20 C19 Fe1 70.17(10)
C18 C19 H19 126.4
C20 C19 H19 126.4
Fe1 C19 H19 126.4
C19 C20 C16 110.10(17)
C19 C20 Fe1 69.14(11)
C16 C20 Fe1 71.03(10)
C19 C20 H20 124.9
C16 C20 H20 124.9
Fe1 C20 H20 124.9
C26 C21 C22 119.26(17)
C26 C21 P1 121.65(14)
C22 C21 P1 119.09(14)
C23 C22 C21 119.97(18)
C23 C22 H22 120.0
C21 C22 H22 120.0
C24 C23 C22 120.17(19)
C24 C23 H23 119.9
C22 C23 H23 119.9
C25 C24 C23 120.07(18)
C25 C24 H24 120.0
C23 C24 H24 120.0
C24 C25 C26 120.24(19)
C24 C25 H25 119.9
C26 C25 H25 119.9
C25 C26 C21 120.28(18)
C25 C26 H26 119.9
C21 C26 H26 119.9
C28 C27 C32 119.20(17)
C28 C27 P1 121.68(14)
C32 C27 P1 119.08(13)
C29 C28 C27 120.07(17)
C29 C28 H28 120.0
C27 C28 H28 120.0
C30 C29 C28 120.52(18)
C30 C29 H29 119.7
C28 C29 H29 119.7
C29 C30 C31 119.49(17)
C29 C30 H30 120.3
C31 C30 H30 120.3
C32 C31 C30 120.50(18)
C32 C31 H31 119.7
C30 C31 H31 119.7
C31 C32 C27 120.20(17)
C31 C32 H32 119.9
C27 C32 H32 119.9
C2S C1S C6S 118.38(19)
C2S C1S C7S 120.94(19)
C6S C1S C7S 120.64(18)
C3S C2S C1S 120.7(2)
C3S C2S H2S 119.7
C1S C2S H2S 119.7
C4S C3S C2S 120.4(2)
C4S C3S H3S 119.8
C2S C3S H3S 119.8
C5S C4S C3S 119.4(2)
C5S C4S H4S 120.3
C3S C4S H4S 120.3
C4S C5S C6S 120.2(2)
C4S C5S H5S 119.9
C6S C5S H5S 119.9
C5S C6S C1S 120.93(19)
C5S C6S H6S 119.5
C1S C6S H6S 119.5
C1S C7S H7SA 109.5
C1S C7S H7SB 109.5
H7SA C7S H7SB 109.5
C1S C7S H7SC 109.5
H7SA C7S H7SC 109.5
H7SB C7S H7SC 109.5

loop_
_geom_bond_atom_site_label_1
_geom_bond_atom_site_label_2
_geom_bond_distance
Ni1 N2 1.9560(15)
Ni1 N1 1.9615(15)
Ni1 Cl1 2.2142(5)
Ni1 P1 2.3257(5)
Fe1 C12 2.0400(18)
Fe1 C18 2.0405(19)
Fe1 C11 2.0413(17)
Fe1 C19 2.0439(19)
Fe1 C17 2.0484(18)
Fe1 C13 2.0489(18)
Fe1 C14 2.0507(18)
Fe1 C15 2.0510(18)
Fe1 C20 2.0575(18)
Fe1 C16 2.0904(18)
P1 C11 1.7925(18)
P1 C27 1.8265(18)
P1 C21 1.8281(18)
B1 N3 1.564(2)
B1 N4 1.566(2)
B1 C16 1.610(3)
B1 H1 1.14(2)
N1 C1 1.343(2)
N1 N3 1.378(2)
N2 C6 1.350(2)
N2 N4 1.379(2)
N3 C3 1.356(2)
N4 C8 1.352(2)
C1 C2 1.387(3)
C1 C4 1.495(3)
C2 C3 1.382(3)
C2 H2 0.9500
C3 C5 1.498(3)
C4 H4A 0.9800
C4 H4B 0.9800
C4 H4C 0.9800
C5 H5A 0.9800
C5 H5B 0.9800
C5 H5C 0.9800
C6 C7 1.382(3)
C6 C9 1.494(3)
C7 C8 1.380(3)
C7 H7 0.9500
C8 C10 1.494(3)
C9 H9A 0.9800
C9 H9B 0.9800
C9 H9C 0.9800
C10 H10A 0.9800
C10 H10B 0.9800
C10 H10C 0.9800
C11 C15 1.437(2)
C11 C12 1.439(3)
C12 C13 1.421(3)
C12 H12 1.0000
C13 C14 1.423(3)
C13 H13 1.0000
C14 C15 1.421(3)
C14 H14 1.0000
C15 H15 1.0000
C16 C20 1.433(3)
C16 C17 1.440(2)
C17 C18 1.421(3)
C17 H17 1.0000
C18 C19 1.423(3)
C18 H18 1.0000
C19 C20 1.426(3)
C19 H19 1.0000
C20 H20 1.0000
C21 C26 1.391(3)
C21 C22 1.397(3)
C22 C23 1.391(3)
C22 H22 0.9500
C23 C24 1.385(3)
C23 H23 0.9500
C24 C25 1.378(3)
C24 H24 0.9500
C25 C26 1.390(3)
C25 H25 0.9500
C26 H26 0.9500
C27 C28 1.395(3)
C27 C32 1.395(3)
C28 C29 1.391(3)
C28 H28 0.9500
C29 C30 1.383(3)
C29 H29 0.9500
C30 C31 1.388(3)
C30 H30 0.9500
C31 C32 1.387(3)
C31 H31 0.9500
C32 H32 0.9500
C1S C2S 1.388(3)
C1S C6S 1.389(3)
C1S C7S 1.500(3)
C2S C3S 1.383(3)
C2S H2S 0.9500
C3S C4S 1.382(4)
C3S H3S 0.9500
C4S C5S 1.381(3)
C4S H4S 0.9500
C5S C6S 1.382(3)
C5S H5S 0.9500
C6S H6S 0.9500
C7S H7SA 0.9800
C7S H7SB 0.9800
C7S H7SC 0.9800
